data_7209012
loop_
_publ_author_name
'Jacobs, Tia'
'Barbour, Leonard J.'

_publ_section_title
;
 Solvent diffusion and binding in a &#x2018;nonporous&#x2019; molecular
 crystal
;
_journal_issue 8
_journal_name_full CrystEngComm
_journal_page_first 1512
_journal_paper_doi 10.1039/c2ce26404h
_journal_volume 15
_journal_year 2013
_chemical_formula_moiety 'C44 H44 Cd2 I4 N8, 0.76(C S2)'
_chemical_formula_sum 'C44.76 H44 Cd2 I4 N8 S1.52'
_chemical_formula_weight 1474.97
_chemical_name_common 3_CS2
_chemical_name_systematic
;
?
;
_space_group_IT_number 12
_symmetry_cell_setting monoclinic
_symmetry_space_group_name_Hall '-C 2y'
_symmetry_space_group_name_H-M 'C 1 2/m 1'
_atom_sites_solution_hydrogens geom
_atom_sites_solution_primary direct
_atom_sites_solution_secondary difmap
_audit_creation_method SHELXL-97
_cell_angle_alpha 90.00
_cell_angle_beta 113.809(2)
_cell_angle_gamma 90.00
_cell_formula_units_Z 2
_cell_length_a 17.584(3)
_cell_length_b 16.190(3)
_cell_length_c 9.4187(15)
_cell_measurement_reflns_used 3760
_cell_measurement_temperature 100(2)
_cell_measurement_theta_max 28.23
_cell_measurement_theta_min 2.46
_cell_volume 2453.2(7)
_computing_cell_refinement 'SAINT (Bruker, 2002)'
_computing_data_collection 'SMART (Bruker, 2002)'
_computing_data_reduction SAINT
_computing_molecular_graphics
;
X-Seed (Barbour, 2001; Atwood & Barbour, 2003)
;
_computing_publication_material
;
X-Seed (Atwood & Barbour, 2003; Barbour, 2001)
;
_computing_structure_refinement 'SHELXL-97 (Sheldrick, 1997)'
_computing_structure_solution 'SHELXS-97 (Sheldrick, 1997)'
_diffrn_ambient_temperature 100(2)
_diffrn_measured_fraction_theta_full 0.997
_diffrn_measured_fraction_theta_max 0.997
_diffrn_measurement_device_type 'Bruker APEX CCD area-detector'
_diffrn_measurement_method \w
_diffrn_radiation_monochromator graphite
_diffrn_radiation_source 'fine-focus sealed tube'
_diffrn_radiation_type MoK\a
_diffrn_radiation_wavelength 0.71073
_diffrn_reflns_av_R_equivalents 0.0340
_diffrn_reflns_av_sigmaI/netI 0.0430
_diffrn_reflns_limit_h_max 11
_diffrn_reflns_limit_h_min -21
_diffrn_reflns_limit_k_max 18
_diffrn_reflns_limit_k_min -20
_diffrn_reflns_limit_l_max 11
_diffrn_reflns_limit_l_min -11
_diffrn_reflns_number 7094
_diffrn_reflns_theta_full 26.00
_diffrn_reflns_theta_max 26.37
_diffrn_reflns_theta_min 1.78
_diffrn_standards_number 0
_exptl_absorpt_coefficient_mu 3.509
_exptl_absorpt_correction_T_max 0.6320
_exptl_absorpt_correction_T_min 0.4329
_exptl_absorpt_correction_type multi-scan
_exptl_absorpt_process_details 'SADABS (Bruker, 2002)'
_exptl_crystal_colour colourless
_exptl_crystal_density_diffrn 1.997
_exptl_crystal_density_method 'not measured'
_exptl_crystal_description prism
_exptl_crystal_F_000 1401
_exptl_crystal_size_max 0.27
_exptl_crystal_size_mid 0.24
_exptl_crystal_size_min 0.13
_refine_diff_density_max 2.760
_refine_diff_density_min -3.389
_refine_diff_density_rms 0.264
_refine_ls_extinction_method none
_refine_ls_goodness_of_fit_ref 1.347
_refine_ls_hydrogen_treatment constr
_refine_ls_matrix_type full
_refine_ls_number_parameters 147
_refine_ls_number_reflns 2593
_refine_ls_number_restraints 12
_refine_ls_restrained_S_all 1.346
_refine_ls_R_factor_all 0.0869
_refine_ls_R_factor_gt 0.0775
_refine_ls_shift/su_max 0.000
_refine_ls_shift/su_mean 0.000
_refine_ls_structure_factor_coef Fsqd
_refine_ls_weighting_details 'calc w=1/[\s^2^(Fo^2^)+(0.0412P)^2^+93.0369P] where P=(Fo^2^+2Fc^2^)/3'
_refine_ls_weighting_scheme calc
_refine_ls_wR_factor_gt 0.1562
_refine_ls_wR_factor_ref 0.1596
_reflns_number_gt 2347
_reflns_number_total 2593
_reflns_threshold_expression >2sigma(I)
_cod_data_source_file c2ce26404h.txt
_cod_data_source_block 7
_cod_original_cell_volume 2453.3(7)
_cod_original_sg_symbol_H-M C2/m
_cod_database_code 7209012

loop_
_symmetry_equiv_pos_as_xyz
'x, y, z'
'-x, y, -z'
'x+1/2, y+1/2, z'
'-x+1/2, y+1/2, -z'
'-x, -y, -z'
'x, -y, z'
'-x+1/2, -y+1/2, -z'
'x+1/2, -y+1/2, z'

loop_
_atom_site_label
_atom_site_type_symbol
_atom_site_fract_x
_atom_site_fract_y
_atom_site_fract_z
_atom_site_U_iso_or_equiv
_atom_site_adp_type
_atom_site_occupancy
_atom_site_symmetry_multiplicity
_atom_site_calc_flag
_atom_site_refinement_flags
Cd1 Cd 0.27286(7) 0.5000 1.08381(12) 0.0144(3) Uani 1 2 d S
I2 I 0.10312(7) 0.5000 0.95221(12) 0.0233(3) Uani 1 2 d S
I3 I 0.33418(8) 0.5000 1.40139(12) 0.0277(3) Uani 1 2 d S
C15 C 0.4294(6) 0.2794(6) 0.5532(11) 0.0129(19) Uani 1 1 d .
H15 H 0.4359 0.3290 0.5054 0.015 Uiso 1 1 calc R
C14 C 0.4723(6) 0.2080(6) 0.5436(10) 0.0109(19) Uani 1 1 d .
N4 N 0.3185(5) 0.3848(6) 1.0153(10) 0.0182(18) Uani 1 1 d .
N7 N 0.3244(5) 0.2702(5) 0.8982(10) 0.0156(18) Uani 1 1 d .
C13 C 0.4615(6) 0.1369(6) 0.6155(11) 0.014(2) Uani 1 1 d .
H13 H 0.4900 0.0877 0.6115 0.017 Uiso 1 1 calc R
C9 C 0.2165(7) 0.3715(8) 0.7405(14) 0.030(3) Uani 1 1 d .
H9A H 0.2390 0.4017 0.6759 0.046 Uiso 1 1 calc R
H9B H 0.1798 0.4079 0.7673 0.046 Uiso 1 1 calc R
H9C H 0.1849 0.3236 0.6830 0.046 Uiso 1 1 calc R
C16 C 0.3790(7) 0.2785(6) 0.6293(12) 0.018(2) Uani 1 1 d .
H16 H 0.3514 0.3279 0.6354 0.022 Uiso 1 1 calc R
C10 C 0.3087(7) 0.2054(7) 0.7833(13) 0.021(2) Uani 1 1 d .
H10A H 0.2506 0.2102 0.7059 0.025 Uiso 1 1 calc R
H10B H 0.3146 0.1512 0.8352 0.025 Uiso 1 1 calc R
C11 C 0.3663(6) 0.2077(6) 0.6990(12) 0.016(2) Uani 1 1 d .
C8 C 0.2855(6) 0.3433(6) 0.8839(11) 0.0127(19) Uani 1 1 d .
C6 C 0.3854(7) 0.2665(7) 1.0442(13) 0.026(3) Uani 1 1 d .
H6 H 0.4236 0.2226 1.0883 0.032 Uiso 1 1 calc R
C12 C 0.4097(6) 0.1373(6) 0.6926(12) 0.017(2) Uani 1 1 d .
H12 H 0.4035 0.0883 0.7424 0.020 Uiso 1 1 calc R
C5 C 0.3804(7) 0.3375(8) 1.1126(13) 0.025(2) Uani 1 1 d .
H5 H 0.4158 0.3524 1.2158 0.030 Uiso 1 1 calc R
S18 S 0.4511(5) 0.5000 0.8238(7) 0.0509(19) Uani 0.76 2 d SPU
C17 C 0.5000 0.5000 1.0000 0.038(8) Uani 0.76 4 d SPU

loop_
_atom_site_aniso_label
_atom_site_aniso_U_11
_atom_site_aniso_U_22
_atom_site_aniso_U_33
_atom_site_aniso_U_23
_atom_site_aniso_U_13
_atom_site_aniso_U_12
Cd1 0.0175(6) 0.0110(5) 0.0146(5) 0.000 0.0065(4) 0.000
I2 0.0219(5) 0.0253(5) 0.0253(6) 0.000 0.0123(4) 0.000
I3 0.0474(7) 0.0134(5) 0.0148(5) 0.000 0.0048(5) 0.000
C15 0.014(5) 0.013(5) 0.009(4) 0.002(4) 0.003(4) -0.002(4)
C14 0.007(4) 0.017(5) 0.007(4) 0.001(4) 0.001(4) -0.003(4)
N4 0.019(5) 0.022(4) 0.014(4) 0.000(4) 0.006(4) 0.002(4)
N7 0.018(4) 0.016(4) 0.019(4) 0.000(3) 0.014(4) 0.001(3)
C13 0.019(5) 0.014(5) 0.010(4) 0.002(4) 0.008(4) 0.001(4)
C9 0.024(6) 0.033(7) 0.028(6) -0.009(5) 0.005(5) 0.006(5)
C16 0.022(5) 0.010(5) 0.021(5) -0.003(4) 0.007(4) 0.005(4)
C10 0.025(6) 0.017(5) 0.024(6) -0.004(4) 0.014(5) -0.005(4)
C11 0.016(5) 0.016(5) 0.016(5) -0.004(4) 0.008(4) 0.002(4)
C8 0.012(5) 0.017(5) 0.015(5) 0.002(4) 0.012(4) 0.000(4)
C6 0.031(6) 0.031(6) 0.021(6) 0.006(5) 0.014(5) 0.018(5)
C12 0.018(5) 0.017(5) 0.017(5) -0.001(4) 0.010(4) -0.008(4)
C5 0.023(6) 0.036(7) 0.014(5) -0.005(5) 0.006(5) 0.003(5)
S18 0.063(5) 0.058(4) 0.022(3) 0.000 0.006(3) 0.000
C17 0.006(12) 0.056(16) 0.054(16) 0.000 0.014(12) 0.000

loop_
_atom_type_symbol
_atom_type_description
_atom_type_scat_dispersion_real
_atom_type_scat_dispersion_imag
_atom_type_scat_source
C C 0.0033 0.0016 'International Tables Vol C Tables 4.2.6.8 and 6.1.1.4'
H H 0.0000 0.0000 'International Tables Vol C Tables 4.2.6.8 and 6.1.1.4'
N N 0.0061 0.0033 'International Tables Vol C Tables 4.2.6.8 and 6.1.1.4'
S S 0.1246 0.1234 'International Tables Vol C Tables 4.2.6.8 and 6.1.1.4'
Cd Cd -0.8075 1.2024 'International Tables Vol C Tables 4.2.6.8 and 6.1.1.4'
I I -0.4742 1.8119 'International Tables Vol C Tables 4.2.6.8 and 6.1.1.4'

loop_
_geom_angle_atom_site_label_1
_geom_angle_atom_site_label_2
_geom_angle_atom_site_label_3
_geom_angle
_geom_angle_site_symmetry_1
_geom_angle_site_symmetry_3
N4 Cd1 N4 113.8(5) 6_565 .
N4 Cd1 I2 108.9(2) 6_565 .
N4 Cd1 I2 108.9(2) . .
N4 Cd1 I3 106.7(2) 6_565 .
N4 Cd1 I3 106.7(2) . .
I2 Cd1 I3 111.83(5) . .
C16 C15 C14 120.8(9) . .
C16 C15 H15 119.6 . .
C14 C15 H15 119.6 . .
C13 C14 C15 118.0(8) . .
C13 C14 C14 120.8(6) . 2_656
C15 C14 C14 121.2(6) . 2_656
C8 N4 C5 106.1(9) . .
C8 N4 Cd1 128.7(7) . .
C5 N4 Cd1 124.6(7) . .
C8 N7 C6 107.6(9) . .
C8 N7 C10 128.7(9) . .
C6 N7 C10 123.8(9) . .
C12 C13 C14 120.2(9) . .
C12 C13 H13 119.9 . .
C14 C13 H13 119.9 . .
C8 C9 H9A 109.5 . .
C8 C9 H9B 109.5 . .
H9A C9 H9B 109.5 . .
C8 C9 H9C 109.5 . .
H9A C9 H9C 109.5 . .
H9B C9 H9C 109.5 . .
C15 C16 C11 122.0(9) . .
C15 C16 H16 119.0 . .
C11 C16 H16 119.0 . .
N7 C10 C11 114.0(9) . .
N7 C10 H10A 108.7 . .
C11 C10 H10A 108.7 . .
N7 C10 H10B 108.7 . .
C11 C10 H10B 108.7 . .
H10A C10 H10B 107.6 . .
C16 C11 C12 117.6(9) . .
C16 C11 C10 122.5(9) . .
C12 C11 C10 119.9(9) . .
N4 C8 N7 109.9(9) . .
N4 C8 C9 126.1(9) . .
N7 C8 C9 124.0(9) . .
C5 C6 N7 105.6(10) . .
C5 C6 H6 127.2 . .
N7 C6 H6 127.2 . .
C13 C12 C11 121.4(9) . .
C13 C12 H12 119.3 . .
C11 C12 H12 119.3 . .
C6 C5 N4 110.7(10) . .
C6 C5 H5 124.6 . .
N4 C5 H5 124.6 . .
S18 C17 S18 180.0(6) 5_667 .

loop_
_geom_bond_atom_site_label_1
_geom_bond_atom_site_label_2
_geom_bond_distance
_geom_bond_site_symmetry_2
Cd1 N4 2.227(9) 6_565
Cd1 N4 2.227(9) .
Cd1 I2 2.7310(16) .
Cd1 I3 2.7397(15) .
C15 C16 1.345(15) .
C15 C14 1.404(14) .
C15 H15 0.9500 .
C14 C13 1.388(13) .
C14 C14 1.506(18) 2_656
N4 C8 1.319(13) .
N4 C5 1.344(14) .
N7 C8 1.346(13) .
N7 C6 1.362(14) .
N7 C10 1.451(13) .
C13 C12 1.375(14) .
C13 H13 0.9500 .
C9 C8 1.477(15) .
C9 H9A 0.9800 .
C9 H9B 0.9800 .
C9 H9C 0.9800 .
C16 C11 1.384(14) .
C16 H16 0.9500 .
C10 C11 1.518(14) .
C10 H10A 0.9900 .
C10 H10B 0.9900 .
C11 C12 1.385(14) .
C6 C5 1.338(16) .
C6 H6 0.9500 .
C12 H12 0.9500 .
C5 H5 0.9500 .
S18 C17 1.530(6) .
C17 S18 1.530(6) 5_667
